data_7239908
loop_
_publ_author_name
'Tashiro, Shohei'
'Mitsui, Shinya'
'Burke, David W.'
'Kubota, Ryoh'
'Matsushita, Nobuyuki'
'Shionoya, Mitsuhiko'

_publ_section_title
;
 Core-shell metal-macrocycle framework (MMF): spatially selective dye
 inclusion through core-to-shell anisotropic transport along crystalline
 1D-channels connected by epitaxial growth
;
_journal_name_full CrystEngComm
_journal_paper_doi 10.1039/D0CE00120A
_journal_year 2020
_chemical_formula_moiety 'C42 H42 Br6 N6 Pd3, C42 H42 Br4.87 Cl1.13 N6 Pd3, 3(C2 H3 N), O'
_chemical_formula_sum 'C90 H93 Br10.86 Cl1.14 N15 O Pd6'
_chemical_formula_weight 2947.42
_chemical_name_systematic MMFshell
_space_group_crystal_system monoclinic
_space_group_IT_number 14
_space_group_name_Hall '-P 2ybc'
_space_group_name_H-M_alt 'P 1 21/c 1'
_atom_sites_solution_hydrogens geom
_audit_creation_date 2019-08-30
_audit_creation_method
;
Olex2 1.2
(compiled May 18 2018 14:05:52 for OlexSys, GUI svn.r5506)
;
_audit_update_record
;
2019-11-07 deposited with the CCDC.	2020-02-04 downloaded from the CCDC.
;
_cell_angle_alpha 90
_cell_angle_beta 91.3840(10)
_cell_angle_gamma 90
_cell_formula_units_Z 4
_cell_length_a 20.0078(3)
_cell_length_b 53.0768(9)
_cell_length_c 14.55750(18)
_cell_measurement_reflns_used 42432
_cell_measurement_temperature 93(2)
_cell_measurement_theta_max 27.88
_cell_measurement_theta_min 2.35
_cell_volume 15454.8(4)
_computing_molecular_graphics 'Olex2 (Dolomanov et al., 2009)'
_computing_publication_material 'Olex2 (Dolomanov et al., 2009)'
_computing_structure_refinement 'ShelXL (Sheldrick, 2015)'
_computing_structure_solution 'SHELXT 2014/5 (Sheldrick, 2014)'
_diffrn_ambient_temperature 93.15
_diffrn_measured_fraction_theta_full 0.999
_diffrn_measured_fraction_theta_max 0.973
_diffrn_measurement_device_type 'Rigaku XtaLAB P200'
_diffrn_measurement_method \w
_diffrn_radiation_type MoK\a
_diffrn_radiation_wavelength 0.71073
_diffrn_reflns_av_R_equivalents 0.0493
_diffrn_reflns_av_unetI/netI 0.0678
_diffrn_reflns_Laue_measured_fraction_full 0.999
_diffrn_reflns_Laue_measured_fraction_max 0.973
_diffrn_reflns_limit_h_max 25
_diffrn_reflns_limit_h_min -24
_diffrn_reflns_limit_k_max 67
_diffrn_reflns_limit_k_min -68
_diffrn_reflns_limit_l_max 18
_diffrn_reflns_limit_l_min -17
_diffrn_reflns_number 124177
_diffrn_reflns_point_group_measured_fraction_full 0.999
_diffrn_reflns_point_group_measured_fraction_max 0.973
_diffrn_reflns_theta_full 25.242
_diffrn_reflns_theta_max 27.500
_diffrn_reflns_theta_min 1.812
_exptl_absorpt_coefficient_mu 3.545
_exptl_absorpt_correction_T_max 0.762
_exptl_absorpt_correction_T_min 0.660
_exptl_absorpt_correction_type multi-scan
_exptl_absorpt_process_details
;
CrysAlisPro 1.171.39.9g (Rigaku Oxford Diffraction, 2015)
Empirical absorption correction using spherical harmonics,
implemented in SCALE3 ABSPACK scaling algorithm.
;
_exptl_crystal_colour orange
_exptl_crystal_colour_primary orange
_exptl_crystal_density_diffrn 1.267
_exptl_crystal_description plate
_exptl_crystal_F_000 5686
_exptl_crystal_recrystallization_method 'Re-crystallisation from solvent: acetonitrile'
_exptl_crystal_size_max 0.147
_exptl_crystal_size_mid 0.085
_exptl_crystal_size_min 0.071
_refine_diff_density_max 4.143
_refine_diff_density_min -4.342
_refine_diff_density_rms 0.216
_refine_ls_extinction_method none
_refine_ls_goodness_of_fit_ref 1.102
_refine_ls_hydrogen_treatment constr
_refine_ls_matrix_type full
_refine_ls_number_parameters 1055
_refine_ls_number_reflns 34507
_refine_ls_number_restraints 519
_refine_ls_restrained_S_all 1.100
_refine_ls_R_factor_all 0.1524
_refine_ls_R_factor_gt 0.1090
_refine_ls_shift/su_max 0.001
_refine_ls_shift/su_mean 0.000
_refine_ls_structure_factor_coef Fsqd
_refine_ls_weighting_details 'w=1/[\s^2^(Fo^2^)+(0.1154P)^2^+255.4627P] where P=(Fo^2^+2Fc^2^)/3'
_refine_ls_weighting_scheme calc
_refine_ls_wR_factor_gt 0.2816
_refine_ls_wR_factor_ref 0.3017
_reflns_Friedel_coverage 0.000
_reflns_number_gt 22948
_reflns_number_total 34507
_reflns_threshold_expression 'I > 2\s(I)'
_cod_data_source_file d0ce00120a2.cif
_cod_data_source_block MMFshell
_cod_database_code 7239908
_shelx_shelxl_version_number 2018/3
_shelx_space_group_comment
;
The symmetry employed for this shelxl refinement is uniquely defined
by the following loop, which should always be used as a source of
symmetry information in preference to the above space-group names.
They are only intended as comments.
;
_shelx_estimated_absorpt_t_max 0.787
_shelx_estimated_absorpt_t_min 0.624
_olex2_refinement_description
;
1. Fixed Uiso
 At 1.2 times of:
  All C(H) groups, All C(H,H) groups, All C(H,H,H) groups, All N(H) groups
2. Restrained distances
 N11-C71
 1.45 with sigma of 0.02
 N12-C76
 1.45 with sigma of 0.02
 N7-C84
 1.45 with sigma of 0.03
 C63-C64
 1.55 with sigma of 0.02
 Pd1-Br1
 2.41 with sigma of 0.02
 Pd5-Cl9
 2.3 with sigma of 0.02
 Pd5-Cl10
 2.3 with sigma of 0.02
 Cl10-Cl9
 3.35 with sigma of 0.02
 Pd6-Cl11
 2.3 with sigma of 0.02
 Cl12-Pd6
 2.3 with sigma of 0.02
 Cl12-Cl11
 3.35 with sigma of 0.02
 N7-C84 \\sim N8-C49 \\sim N9-C56 \\sim N10-C63 \\sim N11-C70 \\sim N12-C77
 with sigma of 0.02
3. Rigid bond restraints
 Pd4, Br7, Br8, N7, N8, C43, C44, C45, C46, C47, C48
 with sigma for 1-2 distances of 0.01 and sigma for 1-3 distances of 0.01
 C49, C50, C51, C52, C53, C54, C55, C56
 with sigma for 1-2 distances of 0.01 and sigma for 1-3 distances of 0.01
 Pd5, Br9, Br10, N9, N10, C57, C58, C59, C60, C61, C62, Cl9, Cl10
 with sigma for 1-2 distances of 0.002 and sigma for 1-3 distances of 0.002
 C63, C64, C65, C66, C67, C68, C69, C70, N11
 with sigma for 1-2 distances of 0.002 and sigma for 1-3 distances of 0.002
 Cl11, Pd6, Cl12
 with sigma for 1-2 distances of 0.002 and sigma for 1-3 distances of 0.002
 Pd6, Br11, Br12, N11, N12, C71, C72, C73, C74, C75, C76, C77, C78, C79, C80,
 C81, C82, C83, C84
 with sigma for 1-2 distances of 0.01 and sigma for 1-3 distances of 0.01
4. Uiso/Uaniso restraints and constraints
Pd4 \\sim Br7 \\sim Br8 \\sim N7 \\sim N8 \\sim C43 \\sim C44 \\sim C45 \\sim
C46 \\sim C47 \\sim C48: within 2A with sigma of 0.04 and sigma for terminal
atoms of 0.08
C49 \\sim C50 \\sim C51 \\sim C52 \\sim C53 \\sim C54 \\sim C55 \\sim C56:
within 2A with sigma of 0.04 and sigma for terminal atoms of 0.08
Pd5 \\sim Br9 \\sim Br10 \\sim N9 \\sim N10 \\sim C57 \\sim C58 \\sim C59 \\sim
C60 \\sim C61 \\sim C62 \\sim Cl9 \\sim Cl10: within 2A with sigma of 0.002 and
sigma for terminal atoms of 0.002
C63 \\sim C64 \\sim C65 \\sim C66 \\sim C67 \\sim C68 \\sim C69 \\sim C70 \\sim
N11: within 2A with sigma of 0.002 and sigma for terminal atoms of 0.002
Pd6 \\sim Br11 \\sim Br12 \\sim N11 \\sim N12 \\sim C71 \\sim C72 \\sim C73
\\sim C74 \\sim C75 \\sim C76 \\sim C77 \\sim C78 \\sim C79 \\sim C80 \\sim C81
\\sim C82 \\sim C83 \\sim C84: within 2A with sigma of 0.04 and sigma for
terminal atoms of 0.08
Uanis(Cl11) \\sim Ueq: with sigma of 0.004 and sigma for terminal atoms of 0.008
5. Same fragment restrains
{N1S, C1S, C2S} sigma for 1-2: 0.01, 1-3: 0.01
as
{N1T, C1T, C2T}
{N1S, C1S, C2S} sigma for 1-2: 0.01, 1-3: 0.01
as
{N1U, C1U, C2U}
6. Others
 Sof(Cl9)=1-FVAR(1)
 Sof(Br9)=FVAR(1)
 Sof(Cl10)=1-FVAR(2)
 Sof(Br10)=FVAR(2)
 Sof(Cl11)=1-FVAR(3)
 Sof(Br11)=FVAR(3)
 Sof(Cl12)=1-FVAR(4)
 Sof(Br12)=FVAR(4)
7.a Ternary CH refined with riding coordinates:
 N1(H1), N2(H2), N3(H3A), N4(H4A), N5(H5A), N6(H6), N7(H7), N8(H8), N9(H9),
 N10(H10), N11(H11), N12(H12)
7.b Secondary CH2 refined with riding coordinates:
 C7(H7A,H7B), C14(H14A,H14B), C21(H21A,H21B), C28(H28A,H28B), C35(H35A,H35B),
 C42(H42A,H42B), C49(H49A,H49B), C56(H56A,H56B), C63(H63A,H63B), C70(H70A,H70B),
  C77(H77A,H77B), C84(H84A,H84B)
7.c Aromatic/amide H refined with riding coordinates:
 C2(H2A), C3(H3), C4(H4), C5(H5), C9(H9A), C10(H10A), C12(H12A), C13(H13),
 C16(H16), C17(H17), C18(H18), C19(H19), C23(H23), C24(H24), C26(H26), C27(H27),
  C30(H30), C31(H31), C32(H32), C33(H33), C37(H37), C38(H38), C40(H40),
 C41(H41), C44(H44), C45(H45), C46(H46), C47(H47), C51(H51), C52(H52), C54(H54),
  C55(H55), C58(H58), C59(H59), C60(H60), C61(H61), C65(H65), C66(H66),
 C68(H68), C69(H69), C72(H72), C73(H73), C74(H74), C75(H75), C79(H79), C80(H80),
  C82(H82), C83(H83)
7.d Fitted hexagon refined as free rotating group:
 C43(C44,C45,C46,C47,C48), C50(C51,C52,C53,C54,C55), C57(C58,C59,C60,C61,C62),
 C64(C65,C66,C67,C68,C69), C71(C72,C73,C74,C75,C76), C78(C79,C80,C81,C82,C83)
7.e Idealised Me refined with riding coordinates:
 C2S(H2SA,H2SB,H2SC), C2T(H2TA,H2TB,H2TC), C2U(H2UA,H2UB,H2UC)
;
_olex2_submission_special_instructions 'No special instructions were received'

loop_
_space_group_symop_operation_xyz
'x, y, z'
'-x, y+1/2, -z+1/2'
'-x, -y, -z'
'x, -y-1/2, z-1/2'

loop_
_atom_site_label
_atom_site_type_symbol
_atom_site_fract_x
_atom_site_fract_y
_atom_site_fract_z
_atom_site_U_iso_or_equiv
_atom_site_adp_type
_atom_site_occupancy
_atom_site_site_symmetry_order
_atom_site_calc_flag
_atom_site_refinement_flags_posn
_atom_site_refinement_flags_adp
_atom_site_refinement_flags_occupancy
_atom_site_disorder_assembly
_atom_site_disorder_group
Pd1 Pd 1.02578(4) 0.48767(2) 0.82909(5) 0.0352(2) Uani 1 1 d D . . . .
Br1 Br 1.12365(6) 0.50511(3) 0.75713(8) 0.0433(3) Uani 1 1 d D . . A 1
Br2 Br 0.99331(6) 0.52828(3) 0.88994(8) 0.0452(3) Uani 1 1 d . . . B 1
N1 N 1.0458(5) 0.4522(2) 0.7820(7) 0.042(2) Uani 1 1 d . . . . .
H1 H 1.093319 0.448572 0.800649 0.050 Uiso 1 1 calc R . . . .
N2 N 0.9458(4) 0.47083(18) 0.8919(6) 0.034(2) Uani 1 1 d . . . . .
H2 H 0.946366 0.476489 0.957465 0.041 Uiso 1 1 calc R . . . .
C1 C 1.0051(6) 0.4346(3) 0.8338(9) 0.046(3) Uani 1 1 d . . . . .
C2 C 1.0164(8) 0.4084(3) 0.8312(12) 0.065(4) Uani 1 1 d . . . . .
H2A H 1.049036 0.401807 0.791312 0.078 Uiso 1 1 calc R . . . .
C3 C 0.9807(9) 0.3920(3) 0.8857(14) 0.078(5) Uani 1 1 d . . . . .
H3 H 0.987249 0.374259 0.881970 0.094 Uiso 1 1 calc R . . . .
C4 C 0.9357(8) 0.4019(3) 0.9451(13) 0.070(4) Uani 1 1 d . . . . .
H4 H 0.912817 0.390945 0.985183 0.084 Uiso 1 1 calc R . . . .
C5 C 0.9226(6) 0.4272(3) 0.9486(10) 0.052(3) Uani 1 1 d . . . . .
H5 H 0.890089 0.433584 0.989103 0.062 Uiso 1 1 calc R . . . .
C6 C 0.9578(5) 0.4438(2) 0.8916(8) 0.041(3) Uani 1 1 d . . . . .
C7 C 0.8801(5) 0.4785(3) 0.8493(8) 0.042(3) Uani 1 1 d . . . . .
H7A H 0.877582 0.472212 0.785349 0.050 Uiso 1 1 calc R . . . .
H7B H 0.878140 0.497158 0.846865 0.050 Uiso 1 1 calc R . . . .
C8 C 0.8205(5) 0.4690(2) 0.8996(7) 0.035(2) Uani 1 1 d . . . . .
C9 C 0.7851(5) 0.4481(2) 0.8681(8) 0.040(3) Uani 1 1 d . . . . .
H9A H 0.796993 0.440322 0.811937 0.049 Uiso 1 1 calc R . . . .
C10 C 0.7333(5) 0.4385(3) 0.9169(7) 0.040(3) Uani 1 1 d . . . . .
H10A H 0.709738 0.424097 0.894380 0.048 Uiso 1 1 calc R . . . .
C11 C 0.7148(5) 0.4496(2) 0.9997(7) 0.037(3) Uani 1 1 d . . . . .
C12 C 0.7503(5) 0.4701(2) 1.0321(7) 0.038(3) Uani 1 1 d . . . . .
H12A H 0.738421 0.477922 1.088130 0.046 Uiso 1 1 calc R . . . .
C13 C 0.8036(5) 0.4795(2) 0.9827(8) 0.037(3) Uani 1 1 d . . . . .
H13 H 0.828831 0.493259 1.006663 0.045 Uiso 1 1 calc R . . . .
C14 C 0.6573(5) 0.4395(3) 1.0542(7) 0.040(3) Uani 1 1 d . . . . .
H14A H 0.656331 0.420942 1.049602 0.048 Uiso 1 1 calc R . . . .
H14B H 0.664088 0.444075 1.119699 0.048 Uiso 1 1 calc R . . . .
Pd2 Pd 0.58307(4) 0.48843(2) 1.01172(5) 0.02925(19) Uani 1 1 d . . . . .
Br3 Br 0.57718(5) 0.49161(2) 1.17741(6) 0.0367(3) Uani 1 1 d . . . C 1
Br4 Br 0.57800(5) 0.53388(2) 0.99074(6) 0.0333(2) Uani 1 1 d . . . D 1
N3 N 0.5919(4) 0.44995(19) 1.0199(5) 0.033(2) Uani 1 1 d . . . . .
H3A H 0.558403 0.444535 1.065772 0.040 Uiso 1 1 calc R . . . .
N4 N 0.5758(4) 0.48232(19) 0.8729(5) 0.032(2) Uani 1 1 d . . . . .
H4A H 0.537941 0.492819 0.848229 0.039 Uiso 1 1 calc R . . . .
C15 C 0.5684(5) 0.4390(2) 0.9310(7) 0.035(3) Uani 1 1 d . . . . .
C16 C 0.5544(6) 0.4141(3) 0.9198(8) 0.044(3) Uani 1 1 d . . . . .
H16 H 0.564008 0.402638 0.968338 0.053 Uiso 1 1 calc R . . . .
C17 C 0.5261(7) 0.4055(3) 0.8381(10) 0.058(4) Uani 1 1 d . . . . .
H17 H 0.516557 0.388098 0.830212 0.069 Uiso 1 1 calc R . . . .
C18 C 0.5116(6) 0.4224(3) 0.7675(8) 0.047(3) Uani 1 1 d . . . . .
H18 H 0.491062 0.416514 0.712069 0.056 Uiso 1 1 calc R . . . .
C19 C 0.5268(6) 0.4477(3) 0.7770(7) 0.042(3) Uani 1 1 d . . . . .
H19 H 0.516515 0.459346 0.729062 0.050 Uiso 1 1 calc R . . . .
C20 C 0.5576(5) 0.4557(2) 0.8587(7) 0.035(2) Uani 1 1 d . . . . .
C21 C 0.6383(5) 0.4904(2) 0.8243(6) 0.033(2) Uani 1 1 d . . . . .
H21A H 0.650401 0.507693 0.843693 0.040 Uiso 1 1 calc R . . . .
H21B H 0.675616 0.479081 0.842788 0.040 Uiso 1 1 calc R . . . .
C22 C 0.6294(5) 0.4897(2) 0.7210(6) 0.034(2) Uani 1 1 d . . . . .
C23 C 0.6466(5) 0.4690(3) 0.6711(7) 0.039(3) Uani 1 1 d . . . . .
H23 H 0.667472 0.455099 0.701303 0.047 Uiso 1 1 calc R . . . .
C24 C 0.6340(6) 0.4679(3) 0.5761(7) 0.047(3) Uani 1 1 d . . . . .
H24 H 0.645857 0.453276 0.542477 0.056 Uiso 1 1 calc R . . . .
C25 C 0.6040(5) 0.4882(3) 0.5314(7) 0.042(3) Uani 1 1 d . . . . .
C26 C 0.5860(6) 0.5093(3) 0.5821(7) 0.044(3) Uani 1 1 d . . . . .
H26 H 0.565336 0.523261 0.551844 0.053 Uiso 1 1 calc R . . . .
C27 C 0.5979(6) 0.5102(3) 0.6763(7) 0.043(3) Uani 1 1 d . . . . .
H27 H 0.584917 0.524546 0.710464 0.052 Uiso 1 1 calc R . . . .
C28 C 0.5909(6) 0.4880(3) 0.4298(7) 0.052(4) Uani 1 1 d . . . . .
H28A H 0.559118 0.501724 0.413465 0.062 Uiso 1 1 calc R . . . .
H28B H 0.569768 0.471833 0.411962 0.062 Uiso 1 1 calc R . . . .
Pd3 Pd 0.71394(4) 0.52160(2) 0.40882(5) 0.0456(3) Uani 1 1 d . . . . .
Br5 Br 0.79534(6) 0.55480(3) 0.43560(9) 0.0583(4) Uani 1 1 d . . . E 1
Br6 Br 0.62542(7) 0.55110(3) 0.37467(9) 0.0611(4) Uani 1 1 d . . . F 1
N5 N 0.7838(5) 0.4946(2) 0.4429(6) 0.049(3) Uani 1 1 d . . . . .
H5A H 0.827324 0.499183 0.414888 0.059 Uiso 1 1 calc R . . . .
N6 N 0.6541(5) 0.4915(2) 0.3770(6) 0.046(3) Uani 1 1 d . . . . .
H6 H 0.638736 0.494407 0.311961 0.056 Uiso 1 1 calc R . . . .
C29 C 0.6948(5) 0.4687(3) 0.3740(7) 0.045(3) Uani 1 1 d . . . . .
C30 C 0.6707(7) 0.4461(3) 0.3377(8) 0.063(4) Uani 1 1 d . . . . .
H30 H 0.625303 0.444966 0.317455 0.076 Uiso 1 1 calc R . . . .
C31 C 0.7094(8) 0.4263(3) 0.3310(10) 0.061(4) Uani 1 1 d . . . . .
H31 H 0.692444 0.411010 0.305647 0.073 Uiso 1 1 calc R . . . .
C32 C 0.7782(9) 0.4280(4) 0.3625(11) 0.080(5) Uani 1 1 d . . . . .
H32 H 0.806145 0.413555 0.359241 0.096 Uiso 1 1 calc R . . . .
C33 C 0.8038(8) 0.4501(4) 0.3973(10) 0.071(5) Uani 1 1 d . . . . .
H33 H 0.849255 0.451721 0.416962 0.085 Uiso 1 1 calc R . . . .
C34 C 0.7596(5) 0.4698(3) 0.4016(7) 0.041(3) Uani 1 1 d . . . . .
C35 C 0.7927(6) 0.4943(3) 0.5448(8) 0.057(4) Uani 1 1 d . . . . .
H35A H 0.753894 0.485739 0.571855 0.068 Uiso 1 1 calc R . . . .
H35B H 0.793400 0.511897 0.567509 0.068 Uiso 1 1 calc R . . . .
C36 C 0.8570(6) 0.4810(3) 0.5773(7) 0.046(3) Uani 1 1 d . . . . .
C37 C 0.8588(7) 0.4565(3) 0.6082(9) 0.054(4) Uani 1 1 d . . . . .
H37 H 0.818773 0.446844 0.607425 0.065 Uiso 1 1 calc R . . . .
C38 C 0.9168(6) 0.4457(3) 0.6400(8) 0.053(3) Uani 1 1 d . . . . .
H38 H 0.916786 0.428816 0.661543 0.064 Uiso 1 1 calc R . . . .
C39 C 0.9771(6) 0.4597(3) 0.6409(8) 0.046(3) Uani 1 1 d . . . . .
C40 C 0.9756(6) 0.4841(3) 0.6105(8) 0.047(3) Uani 1 1 d . . . . .
H40 H 1.015583 0.493791 0.611356 0.056 Uiso 1 1 calc R . . . .
C41 C 0.9162(6) 0.4948(3) 0.5786(8) 0.052(3) Uani 1 1 d . . . . .
H41 H 0.915914 0.511713 0.557382 0.063 Uiso 1 1 calc R . . . .
C42 C 1.0416(6) 0.4488(3) 0.6797(8) 0.049(3) Uani 1 1 d . . . . .
H42A H 1.043853 0.430604 0.664648 0.059 Uiso 1 1 calc R . . . .
H42B H 1.080000 0.457254 0.651263 0.059 Uiso 1 1 calc R . . . .
Pd4 Pd 0.56386(5) 0.57856(2) 0.71556(6) 0.0519(3) Uani 1 1 d . U . . .
Br7 Br 0.46575(7) 0.58629(3) 0.80496(8) 0.0524(3) Uani 1 1 d . U . G 1
Br8 Br 0.50045(8) 0.57668(4) 0.57184(9) 0.0790(6) Uani 1 1 d . U . H 1
N7 N 0.6232(5) 0.57851(18) 0.8336(6) 0.040(2) Uani 1 1 d D U . . .
H7 H 0.601127 0.567324 0.879085 0.048 Uiso 1 1 calc R . . . .
N8 N 0.6528(6) 0.5728(2) 0.6485(7) 0.057(3) Uani 1 1 d D U . . .
H8 H 0.645741 0.558268 0.605526 0.068 Uiso 1 1 calc R . . . .
C43 C 0.6869(3) 0.56667(17) 0.8108(5) 0.042(3) Uani 1 1 d . U . . .
C44 C 0.7306(4) 0.55736(17) 0.8782(3) 0.043(3) Uani 1 1 d G U . . .
H44 H 0.719624 0.558575 0.941115 0.052 Uiso 1 1 calc R . . . .
C45 C 0.7905(4) 0.54627(17) 0.8534(5) 0.049(3) Uani 1 1 d G U . . .
H45 H 0.820419 0.539900 0.899498 0.058 Uiso 1 1 calc R . . . .
C46 C 0.8066(3) 0.54449(19) 0.7613(5) 0.056(3) Uani 1 1 d G U . . .
H46 H 0.847548 0.536906 0.744421 0.067 Uiso 1 1 calc R . . . .
C47 C 0.7629(4) 0.5538(2) 0.6939(4) 0.060(4) Uani 1 1 d G U . . .
H47 H 0.773883 0.552586 0.630959 0.072 Uiso 1 1 calc R . . . .
C48 C 0.7030(4) 0.56489(19) 0.7186(4) 0.051(3) Uani 1 1 d G U . . .
C49 C 0.6747(8) 0.5948(3) 0.5922(10) 0.080(4) Uani 1 1 d D U . . .
H49A H 0.721363 0.591911 0.573479 0.096 Uiso 1 1 calc R . . . .
H49B H 0.646370 0.595642 0.535661 0.096 Uiso 1 1 calc R . . . .
C50 C 0.6713(7) 0.6192(2) 0.6402(7) 0.087(4) Uani 1 1 d . U . . .
C51 C 0.6110(6) 0.6322(3) 0.6340(8) 0.105(5) Uani 1 1 d G U . . .
H51 H 0.574533 0.625386 0.599277 0.126 Uiso 1 1 calc R . . . .
C52 C 0.6042(7) 0.6552(3) 0.6785(10) 0.129(6) Uani 1 1 d G U . . .
H52 H 0.562959 0.664080 0.674269 0.155 Uiso 1 1 calc R . . . .
C53 C 0.6576(9) 0.6652(2) 0.7293(9) 0.123(6) Uani 1 1 d G U . . .
C54 C 0.7178(7) 0.6522(2) 0.7355(9) 0.109(5) Uani 1 1 d G U . . .
H54 H 0.754344 0.659077 0.770245 0.130 Uiso 1 1 calc R . . . .
C55 C 0.7247(5) 0.6293(2) 0.6910(8) 0.087(4) Uani 1 1 d G U . . .
H55 H 0.765919 0.620383 0.695253 0.105 Uiso 1 1 calc R . . . .
C56 C 0.6542(17) 0.6910(4) 0.7773(17) 0.152(9) Uani 1 1 d D U . . .
H56A H 0.611143 0.692520 0.808936 0.182 Uiso 1 1 calc R . . . .
H56B H 0.690703 0.692218 0.824221 0.182 Uiso 1 1 calc R . . . .
Pd5 Pd 0.6537(2) 0.74572(5) 0.7777(2) 0.2292(17) Uani 1 1 d D U . . .
Br9 Br 0.6472(5) 0.78596(8) 0.8514(5) 0.237(3) Uani 0.715(14) 1 d . U P I 1
Br10 Br 0.5262(5) 0.73912(14) 0.7756(5) 0.227(3) Uani 0.614(12) 1 d . U P I 1
N9 N 0.6605(19) 0.7121(4) 0.709(2) 0.231(2) Uani 1 1 d D U . . .
H9 H 0.624087 0.710900 0.661403 0.277 Uiso 1 1 calc R . . . .
N10 N 0.7440(15) 0.7496(4) 0.7847(17) 0.2276(19) Uani 1 1 d D U . . .
H10 H 0.754773 0.766570 0.759235 0.273 Uiso 1 1 calc R . . . .
C57 C 0.7241(11) 0.7112(4) 0.6675(16) 0.231(2) Uani 1 1 d . U . . .
C58 C 0.7379(12) 0.6960(4) 0.5925(16) 0.231(2) Uani 1 1 d G U . . .
H58 H 0.703812 0.685579 0.566185 0.277 Uiso 1 1 calc R . . . .
C59 C 0.8014(14) 0.6960(4) 0.5561(13) 0.231(2) Uani 1 1 d G U . . .
H59 H 0.810829 0.685598 0.504800 0.278 Uiso 1 1 calc R . . . .
C60 C 0.8513(11) 0.7112(4) 0.5946(16) 0.231(2) Uani 1 1 d G U . . .
H60 H 0.894701 0.711183 0.569682 0.278 Uiso 1 1 calc R . . . .
C61 C 0.8375(12) 0.7264(4) 0.6696(16) 0.231(2) Uani 1 1 d G U . . .
H61 H 0.871557 0.736748 0.695950 0.277 Uiso 1 1 calc R . . . .
C62 C 0.7739(14) 0.7264(4) 0.7061(13) 0.230(2) Uani 1 1 d G U . . .
C63 C 0.7898(12) 0.7449(4) 0.8625(17) 0.128(3) Uani 1 1 d D U . . .
H63A H 0.797935 0.761018 0.894871 0.153 Uiso 1 1 calc R . . . .
H63B H 0.833059 0.739175 0.838223 0.153 Uiso 1 1 calc R . . . .
C64 C 0.7658(8) 0.7247(2) 0.9354(12) 0.127(3) Uani 1 1 d D U . . .
C65 C 0.7150(8) 0.73144(17) 0.9940(13) 0.126(3) Uani 1 1 d G U . . .
H65 H 0.699630 0.748369 0.995619 0.152 Uiso 1 1 calc R . . . .
C66 C 0.6866(7) 0.7134(2) 1.0502(12) 0.125(3) Uani 1 1 d G U . . .
H66 H 0.651886 0.717990 1.090296 0.150 Uiso 1 1 calc R . . . .
C67 C 0.7091(8) 0.6886(2) 1.0479(12) 0.124(3) Uani 1 1 d G U . . .
C68 C 0.7600(8) 0.68191(17) 0.9892(13) 0.125(3) Uani 1 1 d G U . . .
H68 H 0.775323 0.664986 0.987617 0.150 Uiso 1 1 calc R . . . .
C69 C 0.7883(7) 0.7000(2) 0.9330(12) 0.126(3) Uani 1 1 d G U . . .
H69 H 0.823068 0.695364 0.892939 0.151 Uiso 1 1 calc R . . . .
C70 C 0.6749(11) 0.6688(4) 1.1067(17) 0.122(3) Uani 1 1 d D U . . .
H70A H 0.625953 0.671396 1.102448 0.146 Uiso 1 1 calc R . . . .
H70B H 0.684674 0.651884 1.081905 0.146 Uiso 1 1 calc R . . . .
Pd6 Pd 0.79586(8) 0.66141(3) 1.23538(14) 0.0941(6) Uani 1 1 d D U . . .
Br11 Br 0.90844(16) 0.64783(8) 1.2678(4) 0.139(2) Uani 0.794(14) 1 d . U P J 1
Br12 Br 0.8364(4) 0.70302(7) 1.1967(6) 0.155(4) Uani 0.749(16) 1 d . U P J 1
N11 N 0.6972(9) 0.6698(3) 1.2058(15) 0.120(3) Uani 1 1 d D U . . .
H11 H 0.689445 0.687423 1.227496 0.144 Uiso 1 1 calc R . . . .
N12 N 0.7581(6) 0.6287(2) 1.2837(10) 0.071(3) Uani 1 1 d D U . . .
H12 H 0.780896 0.625952 1.344838 0.085 Uiso 1 1 calc R . . . .
C71 C 0.6584(5) 0.65378(16) 1.2608(6) 0.051(3) Uani 1 1 d D U . . .
C72 C 0.5912(5) 0.65842(19) 1.2762(7) 0.087(4) Uani 1 1 d G U . . .
H72 H 0.569498 0.672333 1.247262 0.104 Uiso 1 1 calc R . . . .
C73 C 0.5558(4) 0.6427(3) 1.3339(8) 0.093(5) Uani 1 1 d G U . . .
H73 H 0.509897 0.645886 1.344446 0.112 Uiso 1 1 calc R . . . .
C74 C 0.5876(6) 0.6224(2) 1.3763(6) 0.089(5) Uani 1 1 d G U . . .
H74 H 0.563391 0.611626 1.415734 0.106 Uiso 1 1 calc R . . . .
C75 C 0.6548(6) 0.61772(18) 1.3609(6) 0.080(4) Uani 1 1 d G U . . .
H75 H 0.676487 0.603813 1.389841 0.096 Uiso 1 1 calc R . . . .
C76 C 0.6902(4) 0.63343(19) 1.3032(7) 0.070(3) Uani 1 1 d DG U . . .
C77 C 0.7677(9) 0.6047(3) 1.2318(10) 0.066(3) Uani 1 1 d D U . . .
H77A H 0.751014 0.590435 1.268583 0.079 Uiso 1 1 calc R . . . .
H77B H 0.816103 0.602015 1.222745 0.079 Uiso 1 1 calc R . . . .
C78 C 0.7315(4) 0.60485(17) 1.1383(4) 0.055(3) Uani 1 1 d . U . . .
C79 C 0.6653(4) 0.59702(17) 1.1307(4) 0.050(3) Uani 1 1 d G U . . .
H79 H 0.642534 0.591635 1.183770 0.060 Uiso 1 1 calc R . . . .
C80 C 0.6324(3) 0.59707(16) 1.0455(5) 0.045(3) Uani 1 1 d G U . . .
H80 H 0.587193 0.591711 1.040314 0.053 Uiso 1 1 calc R . . . .
C81 C 0.6658(4) 0.60494(16) 0.9679(4) 0.043(2) Uani 1 1 d G U . . .
C82 C 0.7319(4) 0.61278(15) 0.9755(5) 0.048(3) Uani 1 1 d G U . . .
H82 H 0.754720 0.618164 0.922474 0.057 Uiso 1 1 calc R . . . .
C83 C 0.7648(3) 0.61273(16) 1.0607(6) 0.051(3) Uani 1 1 d G U . . .
H83 H 0.810062 0.618088 1.065929 0.061 Uiso 1 1 calc R . . . .
C84 C 0.6291(7) 0.6041(2) 0.8762(8) 0.050(3) Uani 1 1 d D U . . .
H84A H 0.583567 0.610893 0.883950 0.061 Uiso 1 1 calc R . . . .
H84B H 0.652403 0.615274 0.833056 0.061 Uiso 1 1 calc R . . . .
N1S N 0.8307(5) 0.5545(2) 0.0972(8) 0.057(3) Uani 1 1 d D . . . .
C1S C 0.7843(6) 0.5454(2) 0.1256(8) 0.036(2) Uani 1 1 d D . . . .
C2S C 0.7245(5) 0.5330(3) 0.1591(8) 0.046(3) Uani 1 1 d D . . . .
H2SA H 0.701965 0.544258 0.201925 0.055 Uiso 1 1 calc R . . . .
H2SB H 0.737223 0.517404 0.190774 0.055 Uiso 1 1 calc R . . . .
H2SC H 0.694234 0.529154 0.107121 0.055 Uiso 1 1 calc R . . . .
N1T N 0.9177(13) 0.5898(5) 0.9162(17) 0.143(8) Uiso 1 1 d D . . . .
C1T C 0.900(4) 0.6080(7) 0.882(3) 0.38(4) Uiso 1 1 d D . . . .
C2T C 0.881(3) 0.6347(6) 0.869(4) 0.31(3) Uiso 1 1 d D . . . .
H2TA H 0.885651 0.643553 0.927732 0.368 Uiso 1 1 calc R . . . .
H2TB H 0.834787 0.635679 0.846189 0.368 Uiso 1 1 calc R . . . .
H2TC H 0.910701 0.642434 0.824239 0.368 Uiso 1 1 calc R . . . .
N1U N 0.2649(16) 0.5892(6) 0.337(2) 0.172(10) Uiso 1 1 d D . . . .
C1U C 0.3138(19) 0.5974(11) 0.366(4) 0.29(3) Uiso 1 1 d D . . . .
C2U C 0.365(2) 0.6114(10) 0.420(4) 0.31(3) Uiso 1 1 d D . . . .
H2UA H 0.394383 0.599512 0.451864 0.370 Uiso 1 1 calc R . . . .
H2UB H 0.342606 0.622164 0.464370 0.370 Uiso 1 1 calc R . . . .
H2UC H 0.390707 0.621861 0.378126 0.370 Uiso 1 1 calc R . . . .
O1W O 0.8251(13) 0.6265(4) 1.4843(17) 0.199(11) Uani 1 1 d . . . . .
Cl9 Cl 0.6838(18) 0.7856(4) 0.846(2) 0.236(3) Uani 0.285(14) 1 d D U P I 2
Cl10 Cl 0.5486(9) 0.7546(5) 0.7638(19) 0.231(3) Uani 0.386(12) 1 d D U P I 2
Cl11 Cl 0.8993(10) 0.6455(5) 1.2899(12) 0.059(4) Uani 0.206(14) 1 d D U P J 2
Cl12 Cl 0.8383(14) 0.7019(3) 1.2224(18) 0.060(4) Uani 0.251(16) 1 d D U P J 2

loop_
_atom_site_aniso_label
_atom_site_aniso_U_11
_atom_site_aniso_U_22
_atom_site_aniso_U_33
_atom_site_aniso_U_23
_atom_site_aniso_U_13
_atom_site_aniso_U_12
Pd1 0.0239(4) 0.0532(6) 0.0286(4) 0.0037(4) -0.0002(3) 0.0065(4)
Br1 0.0286(5) 0.0647(9) 0.0367(6) 0.0037(5) 0.0028(4) 0.0004(5)
Br2 0.0484(7) 0.0521(8) 0.0352(6) 0.0041(5) 0.0025(5) 0.0096(6)
N1 0.024(5) 0.061(7) 0.040(5) 0.003(5) 0.000(4) 0.000(4)
N2 0.024(4) 0.043(6) 0.035(5) 0.002(4) -0.002(3) 0.006(4)
C1 0.035(6) 0.048(8) 0.054(7) 0.002(6) -0.002(5) -0.003(6)
C2 0.053(9) 0.059(10) 0.082(11) -0.001(8) 0.000(8) 0.005(7)
C3 0.076(12) 0.050(10) 0.109(14) 0.017(9) 0.002(10) -0.009(9)
C4 0.054(9) 0.058(10) 0.097(13) 0.021(9) 0.003(8) -0.007(8)
C5 0.032(6) 0.064(9) 0.060(8) 0.018(7) -0.006(5) -0.008(6)
C6 0.023(5) 0.057(8) 0.044(6) 0.001(6) -0.004(4) -0.008(5)
C7 0.020(5) 0.064(8) 0.041(6) -0.003(6) -0.003(4) 0.014(5)
C8 0.027(5) 0.050(7) 0.027(5) 0.004(5) 0.003(4) 0.016(5)
C9 0.030(6) 0.060(8) 0.031(6) -0.003(5) 0.006(4) 0.009(5)
C10 0.023(5) 0.061(8) 0.035(6) 0.002(5) -0.001(4) 0.011(5)
C11 0.030(5) 0.055(8) 0.027(5) 0.013(5) -0.001(4) 0.008(5)
C12 0.033(6) 0.055(8) 0.027(5) -0.007(5) -0.001(4) 0.007(5)
C13 0.029(5) 0.043(7) 0.040(6) -0.001(5) 0.000(4) 0.002(5)
C14 0.025(5) 0.066(8) 0.028(5) 0.007(5) 0.004(4) 0.017(5)
Pd2 0.0229(4) 0.0515(5) 0.0133(3) 0.0031(3) 0.0013(3) 0.0027(4)
Br3 0.0312(5) 0.0647(8) 0.0140(4) 0.0025(4) -0.0011(4) 0.0060(5)
Br4 0.0271(5) 0.0515(7) 0.0213(4) 0.0041(4) 0.0009(4) 0.0015(5)
N3 0.020(4) 0.061(6) 0.019(4) 0.003(4) 0.000(3) 0.001(4)
N4 0.024(4) 0.058(6) 0.016(4) 0.002(4) -0.001(3) 0.003(4)
C15 0.026(5) 0.056(8) 0.024(5) -0.005(5) 0.003(4) -0.002(5)
C16 0.034(6) 0.058(8) 0.039(6) 0.002(6) 0.007(5) 0.001(6)
C17 0.049(8) 0.064(10) 0.060(9) -0.011(7) 0.015(6) -0.003(7)
C18 0.034(6) 0.071(10) 0.035(6) -0.010(6) -0.004(5) 0.003(6)
C19 0.031(6) 0.066(9) 0.028(5) -0.006(5) 0.000(4) 0.006(6)
C20 0.023(5) 0.056(7) 0.026(5) -0.003(5) 0.007(4) 0.003(5)
C21 0.021(5) 0.062(8) 0.018(4) 0.003(5) 0.003(4) -0.004(5)
C22 0.023(5) 0.063(8) 0.016(4) -0.007(5) 0.000(4) -0.002(5)
C23 0.026(5) 0.069(9) 0.023(5) 0.006(5) 0.001(4) 0.003(5)
C24 0.037(6) 0.081(10) 0.023(5) -0.003(6) 0.011(4) 0.006(6)
C25 0.029(5) 0.080(9) 0.017(5) -0.001(5) 0.003(4) -0.002(6)
C26 0.039(6) 0.072(9) 0.021(5) 0.015(5) 0.005(4) 0.022(6)
C27 0.039(6) 0.071(9) 0.020(5) 0.002(5) 0.005(4) 0.002(6)
C28 0.035(6) 0.099(11) 0.022(5) -0.004(6) 0.006(4) -0.012(7)
Pd3 0.0287(4) 0.0896(8) 0.0187(4) 0.0005(4) 0.0023(3) 0.0061(5)
Br5 0.0375(7) 0.0966(12) 0.0411(7) -0.0059(7) 0.0095(5) 0.0004(7)
Br6 0.0395(7) 0.0981(12) 0.0457(7) 0.0056(7) 0.0021(5) 0.0143(7)
N5 0.027(5) 0.096(9) 0.024(4) 0.007(5) -0.001(4) 0.008(5)
N6 0.032(5) 0.096(9) 0.011(4) -0.002(4) -0.001(3) 0.004(5)
C29 0.029(6) 0.095(11) 0.012(4) 0.001(5) -0.001(4) 0.000(6)
C30 0.054(8) 0.113(14) 0.022(6) -0.009(7) -0.001(5) 0.002(9)
C31 0.065(10) 0.067(10) 0.051(8) -0.016(7) 0.003(7) -0.008(8)
C32 0.082(12) 0.107(15) 0.050(9) -0.008(9) 0.001(8) 0.037(11)
C33 0.055(9) 0.118(15) 0.040(7) -0.017(8) 0.007(6) 0.010(9)
C34 0.029(5) 0.076(9) 0.018(5) 0.006(5) 0.013(4) 0.017(6)
C35 0.023(5) 0.122(13) 0.025(6) -0.002(7) -0.004(4) 0.003(7)
C36 0.027(6) 0.088(11) 0.023(5) 0.002(6) -0.008(4) 0.004(6)
C37 0.047(8) 0.074(10) 0.041(7) 0.006(7) -0.008(6) -0.019(7)
C38 0.043(7) 0.079(10) 0.036(6) -0.002(6) -0.005(5) -0.011(7)
C39 0.029(6) 0.078(10) 0.031(6) -0.005(6) -0.004(4) -0.001(6)
C40 0.033(6) 0.074(10) 0.034(6) 0.005(6) 0.002(5) -0.007(6)
C41 0.037(7) 0.080(10) 0.039(6) 0.006(6) -0.010(5) -0.006(6)
C42 0.029(6) 0.078(10) 0.041(6) -0.009(6) 0.002(5) 0.012(6)
Pd4 0.0434(5) 0.0868(8) 0.0260(4) 0.0156(5) 0.0078(4) 0.0104(5)
Br7 0.0443(7) 0.0758(10) 0.0376(6) 0.0170(6) 0.0095(5) 0.0047(6)
Br8 0.0553(9) 0.1517(18) 0.0301(6) 0.0219(8) 0.0035(6) 0.0139(10)
N7 0.046(5) 0.047(6) 0.027(4) 0.010(4) 0.008(3) 0.004(4)
N8 0.054(5) 0.087(9) 0.031(4) 0.013(5) 0.017(4) 0.015(6)
C43 0.044(5) 0.054(7) 0.029(4) 0.006(5) 0.012(4) 0.009(5)
C44 0.049(6) 0.046(7) 0.034(5) 0.003(5) 0.006(4) 0.006(5)
C45 0.055(7) 0.048(7) 0.043(5) -0.001(5) 0.005(5) 0.009(6)
C46 0.048(7) 0.072(9) 0.049(6) -0.012(6) 0.010(5) 0.023(6)
C47 0.046(7) 0.101(11) 0.034(5) -0.004(6) 0.016(5) 0.012(7)
C48 0.052(6) 0.074(9) 0.028(5) 0.003(5) 0.015(4) 0.013(6)
C49 0.072(10) 0.124(11) 0.045(8) 0.036(7) 0.024(7) 0.029(8)
C50 0.090(9) 0.109(10) 0.064(9) 0.051(7) 0.043(7) 0.036(7)
C51 0.106(10) 0.123(12) 0.087(11) 0.065(8) 0.039(8) 0.050(9)
C52 0.151(14) 0.138(14) 0.100(15) 0.059(10) 0.052(11) 0.083(12)
C53 0.166(15) 0.095(11) 0.111(14) 0.044(9) 0.074(11) 0.057(10)
C54 0.136(12) 0.074(10) 0.119(14) 0.040(8) 0.061(10) 0.023(9)
C55 0.105(10) 0.075(9) 0.084(11) 0.039(7) 0.049(7) 0.021(8)
C56 0.24(2) 0.104(13) 0.118(16) 0.044(10) 0.099(15) 0.074(13)
Pd5 0.350(4) 0.0971(15) 0.250(3) 0.0713(16) 0.197(3) 0.107(2)
Br9 0.355(6) 0.0716(18) 0.295(5) 0.0824(19) 0.248(4) 0.093(2)
Br10 0.345(4) 0.120(4) 0.224(6) 0.069(4) 0.160(5) 0.127(3)
N9 0.352(4) 0.098(3) 0.251(5) 0.069(3) 0.201(4) 0.104(3)
N10 0.349(4) 0.094(2) 0.249(4) 0.071(2) 0.200(3) 0.108(2)
C57 0.352(4) 0.097(3) 0.251(4) 0.069(3) 0.201(4) 0.104(3)
C58 0.352(4) 0.098(3) 0.252(4) 0.068(3) 0.201(4) 0.104(3)
C59 0.352(5) 0.099(3) 0.253(4) 0.067(3) 0.202(4) 0.103(3)
C60 0.352(4) 0.099(3) 0.252(4) 0.067(3) 0.202(4) 0.104(3)
C61 0.352(4) 0.098(3) 0.252(4) 0.067(3) 0.202(4) 0.105(3)
C62 0.351(4) 0.097(3) 0.251(4) 0.069(3) 0.201(4) 0.106(3)
C63 0.122(5) 0.053(4) 0.213(8) 0.008(5) 0.077(5) 0.003(4)
C64 0.120(5) 0.053(4) 0.211(8) 0.008(4) 0.077(5) 0.004(4)
C65 0.120(5) 0.052(4) 0.211(8) 0.008(4) 0.076(5) 0.004(4)
C66 0.118(5) 0.051(4) 0.210(8) 0.008(4) 0.075(5) 0.005(4)
C67 0.115(4) 0.051(4) 0.208(8) 0.008(4) 0.074(5) 0.005(3)
C68 0.117(5) 0.052(4) 0.209(8) 0.008(4) 0.076(5) 0.004(4)
C69 0.119(5) 0.053(4) 0.210(8) 0.008(4) 0.076(5) 0.004(4)
C70 0.111(4) 0.051(4) 0.207(8) 0.007(4) 0.073(5) 0.006(4)
Pd6 0.0746(9) 0.0467(7) 0.1624(16) -0.0425(9) 0.0330(9) -0.0111(7)
Br11 0.0601(18) 0.094(3) 0.265(6) -0.098(3) 0.025(2) -0.0060(15)
Br12 0.130(4) 0.0412(18) 0.298(10) -0.039(3) 0.087(5) -0.0270(19)
N11 0.107(4) 0.049(4) 0.207(8) 0.006(5) 0.072(5) 0.006(4)
N12 0.072(6) 0.059(6) 0.081(8) -0.030(5) -0.005(6) -0.009(5)
C71 0.073(6) 0.032(6) 0.049(6) -0.029(4) 0.011(5) -0.008(5)
C72 0.070(7) 0.105(12) 0.086(11) -0.018(8) 0.006(8) -0.012(7)
C73 0.078(10) 0.131(15) 0.071(11) -0.025(9) 0.013(8) -0.026(8)
C74 0.103(9) 0.140(13) 0.022(6) -0.019(7) -0.002(7) -0.014(10)
C75 0.105(9) 0.097(11) 0.037(7) -0.002(6) -0.006(7) -0.031(8)
C76 0.081(7) 0.075(8) 0.053(8) -0.019(5) -0.005(6) -0.014(5)
C77 0.083(9) 0.047(6) 0.067(7) -0.019(6) -0.015(7) -0.013(7)
C78 0.059(7) 0.055(8) 0.051(6) -0.005(6) -0.003(5) -0.002(6)
C79 0.063(7) 0.048(7) 0.040(5) -0.006(5) 0.008(5) -0.008(6)
C80 0.048(6) 0.048(7) 0.039(5) -0.012(5) 0.010(4) -0.004(5)
C81 0.050(6) 0.032(6) 0.046(5) 0.007(5) 0.010(4) 0.004(5)
C82 0.056(6) 0.026(6) 0.061(6) 0.007(5) 0.016(5) -0.002(5)
C83 0.045(6) 0.028(6) 0.080(7) -0.003(6) 0.005(5) -0.008(5)
C84 0.058(7) 0.057(8) 0.037(5) 0.014(6) 0.015(5) 0.010(6)
N1S 0.037(6) 0.071(8) 0.063(7) 0.021(6) -0.006(5) 0.009(6)
C1S 0.031(6) 0.041(7) 0.036(6) 0.002(5) -0.008(5) 0.005(5)
C2S 0.024(5) 0.076(10) 0.037(6) -0.005(6) 0.001(4) 0.002(6)
O1W 0.23(3) 0.16(2) 0.20(2) 0.068(17) 0.10(2) 0.014(18)
Cl9 0.352(6) 0.072(2) 0.295(6) 0.082(2) 0.244(5) 0.089(3)
Cl10 0.356(4) 0.120(5) 0.223(6) 0.072(4) 0.164(5) 0.131(3)
Cl11 0.089(5) 0.062(7) 0.027(6) -0.011(5) 0.033(5) -0.018(6)
Cl12 0.056(12) 0.056(5) 0.067(10) -0.028(7) 0.019(7) -0.018(5)

loop_
_atom_type_symbol
_atom_type_description
_atom_type_scat_dispersion_real
_atom_type_scat_dispersion_imag
_atom_type_scat_source
C C 0.0033 0.0016 'International Tables Vol C Tables 4.2.6.8 and 6.1.1.4'
H H 0.0000 0.0000 'International Tables Vol C Tables 4.2.6.8 and 6.1.1.4'
Br Br -0.2901 2.4595 'International Tables Vol C Tables 4.2.6.8 and 6.1.1.4'
Cl Cl 0.1484 0.1585 'International Tables Vol C Tables 4.2.6.8 and 6.1.1.4'
N N 0.0061 0.0033 'International Tables Vol C Tables 4.2.6.8 and 6.1.1.4'
O O 0.0106 0.0060 'International Tables Vol C Tables 4.2.6.8 and 6.1.1.4'
Pd Pd -0.9988 1.0072 'International Tables Vol C Tables 4.2.6.8 and 6.1.1.4'

loop_
_geom_angle_atom_site_label_1
_geom_angle_atom_site_label_2
_geom_angle_atom_site_label_3
_geom_angle
Br2 Pd1 Br1 92.56(6)
N1 Pd1 Br1 92.3(3)
N1 Pd1 Br2 175.1(3)
N1 Pd1 N2 84.8(4)
N2 Pd1 Br1 176.5(3)
N2 Pd1 Br2 90.3(3)
Pd1 N1 H1 106.1
C1 N1 Pd1 107.4(8)
C1 N1 H1 106.1
C1 N1 C42 114.7(10)
C42 N1 Pd1 115.8(8)
C42 N1 H1 106.1
Pd1 N2 H2 107.6
C6 N2 Pd1 107.3(6)
C6 N2 H2 107.6
C6 N2 C7 114.2(9)
C7 N2 Pd1 112.3(7)
C7 N2 H2 107.6
C2 C1 N1 121.6(12)
C6 C1 N1 119.5(12)
C6 C1 C2 118.7(13)
C1 C2 H2A 119.4
C3 C2 C1 121.2(15)
C3 C2 H2A 119.4
C2 C3 H3 120.9
C4 C3 C2 118.3(16)
C4 C3 H3 120.9
C3 C4 H4 118.9
C3 C4 C5 122.1(15)
C5 C4 H4 118.9
C4 C5 H5 120.3
C4 C5 C6 119.4(14)
C6 C5 H5 120.3
C1 C6 N2 117.9(11)
C1 C6 C5 120.2(13)
C5 C6 N2 121.9(11)
N2 C7 H7A 108.8
N2 C7 H7B 108.8
N2 C7 C8 114.0(10)
H7A C7 H7B 107.7
C8 C7 H7A 108.8
C8 C7 H7B 108.8
C9 C8 C7 120.8(10)
C13 C8 C7 120.4(11)
C13 C8 C9 118.5(10)
C8 C9 H9A 119.6
C10 C9 C8 120.9(11)
C10 C9 H9A 119.6
C9 C10 H10A 119.7
C9 C10 C11 120.6(12)
C11 C10 H10A 119.7
C10 C11 C14 121.5(11)
C12 C11 C10 118.9(11)
C12 C11 C14 119.6(10)
C11 C12 H12A 120.0
C11 C12 C13 120.1(10)
C13 C12 H12A 120.0
C8 C13 C12 121.1(11)
C8 C13 H13 119.4
C12 C13 H13 119.4
C11 C14 H14A 109.3
C11 C14 H14B 109.3
H14A C14 H14B 108.0
N3 C14 C11 111.4(9)
N3 C14 H14A 109.3
N3 C14 H14B 109.3
Br3 Pd2 Br4 93.03(5)
N3 Pd2 Br3 91.0(2)
N3 Pd2 Br4 175.3(2)
N4 Pd2 Br3 171.4(3)
N4 Pd2 Br4 91.8(3)
N4 Pd2 N3 84.5(4)
C14 N3 Pd2 117.4(7)
C14 N3 H3A 105.4
Pd2 N3 H3A 105.4
C15 N3 C14 113.8(9)
C15 N3 Pd2 108.2(7)
C15 N3 H3A 105.4
Pd2 N4 H4A 107.5
C20 N4 Pd2 107.5(6)
C20 N4 H4A 107.5
C20 N4 C21 114.2(8)
C21 N4 Pd2 112.2(6)
C21 N4 H4A 107.5
C16 C15 N3 123.0(10)
C16 C15 C20 120.0(10)
C20 C15 N3 117.0(11)
C15 C16 H16 119.9
C15 C16 C17 120.3(12)
C17 C16 H16 119.9
C16 C17 H17 120.1
C16 C17 C18 119.7(14)
C18 C17 H17 120.1
C17 C18 H18 119.6
C19 C18 C17 120.8(12)
C19 C18 H18 119.6
C18 C19 H19 121.0
C18 C19 C20 118.1(12)
C20 C19 H19 121.0
C15 C20 N4 118.1(9)
C15 C20 C19 120.9(12)
C19 C20 N4 120.9(10)
N4 C21 H21A 109.1
N4 C21 H21B 109.1
H21A C21 H21B 107.9
C22 C21 N4 112.4(8)
C22 C21 H21A 109.1
C22 C21 H21B 109.1
C23 C22 C21 121.5(11)
C23 C22 C27 119.4(9)
C27 C22 C21 119.0(10)
C22 C23 H23 119.4
C22 C23 C24 121.1(11)
C24 C23 H23 119.4
C23 C24 H24 120.2
C25 C24 C23 119.7(12)
C25 C24 H24 120.2
C24 C25 C26 119.4(10)
C24 C25 C28 121.4(12)
C26 C25 C28 119.2(12)
C25 C26 H26 119.7
C27 C26 C25 120.6(11)
C27 C26 H26 119.7
C22 C27 H27 120.1
C26 C27 C22 119.8(12)
C26 C27 H27 120.1
C25 C28 H28A 109.2
C25 C28 H28B 109.2
C25 C28 N6 111.9(9)
H28A C28 H28B 107.9
N6 C28 H28A 109.2
N6 C28 H28B 109.2
Br6 Pd3 Br5 92.78(7)
N5 Pd3 Br5 91.0(3)
N5 Pd3 Br6 175.3(3)
N6 Pd3 Br5 173.0(3)
N6 Pd3 Br6 92.2(3)
N6 Pd3 N5 84.3(4)
Pd3 N5 H5A 108.9
C34 N5 Pd3 107.4(6)
C34 N5 H5A 108.9
C35 N5 Pd3 108.0(8)
C35 N5 H5A 108.9
C35 N5 C34 114.5(11)
C28 N6 Pd3 118.3(8)
C28 N6 H6 105.0
Pd3 N6 H6 105.0
C29 N6 C28 112.9(11)
C29 N6 Pd3 109.3(7)
C29 N6 H6 105.0
C30 C29 N6 122.6(11)
C34 C29 N6 119.2(12)
C34 C29 C30 118.1(13)
C29 C30 H30 119.3
C31 C30 C29 121.3(14)
C31 C30 H30 119.3
C30 C31 H31 120.4
C30 C31 C32 119.2(15)
C32 C31 H31 120.4
C31 C32 H32 119.5
C33 C32 C31 121.0(16)
C33 C32 H32 119.5
C32 C33 H33 122.2
C34 C33 C32 115.6(15)
C34 C33 H33 122.2
C29 C34 N5 116.8(11)
C29 C34 C33 124.8(15)
C33 C34 N5 118.4(12)
N5 C35 H35A 109.0
N5 C35 H35B 109.0
N5 C35 C36 113.0(10)
H35A C35 H35B 107.8
C36 C35 H35A 109.0
C36 C35 H35B 109.0
C37 C36 C35 123.4(12)
C37 C36 C41 118.5(12)
C41 C36 C35 118.0(13)
C36 C37 H37 119.3
C38 C37 C36 121.4(13)
C38 C37 H37 119.3
C37 C38 H38 119.9
C37 C38 C39 120.1(14)
C39 C38 H38 119.9
C38 C39 C42 121.5(13)
C40 C39 C38 118.8(12)
C40 C39 C42 119.7(12)
C39 C40 H40 119.8
C39 C40 C41 120.4(12)
C41 C40 H40 119.8
C36 C41 H41 119.6
C40 C41 C36 120.8(14)
C40 C41 H41 119.6
N1 C42 C39 110.6(9)
N1 C42 H42A 109.5
N1 C42 H42B 109.5
C39 C42 H42A 109.5
C39 C42 H42B 109.5
H42A C42 H42B 108.1
Br7 Pd4 Br8 93.26(6)
N7 Pd4 Br7 90.6(3)
N7 Pd4 Br8 175.7(3)
N7 Pd4 N8 84.8(4)
N8 Pd4 Br7 175.2(3)
N8 Pd4 Br8 91.4(3)
Pd4 N7 H7 107.2
C43 N7 Pd4 107.3(6)
C43 N7 H7 107.2
C43 N7 C84 115.0(9)
C84 N7 Pd4 112.4(7)
C84 N7 H7 107.2
Pd4 N8 H8 107.3
C48 N8 Pd4 107.0(6)
C48 N8 H8 107.3
C48 N8 C49 113.3(11)
C49 N8 Pd4 114.1(9)
C49 N8 H8 107.3
C44 C43 N7 121.9(6)
C44 C43 C48 120.0
C48 C43 N7 118.1(6)
C43 C44 H44 120.0
C43 C44 C45 120.0
C45 C44 H44 120.0
C44 C45 H45 120.0
C46 C45 C44 120.0
C46 C45 H45 120.0
C45 C46 H46 120.0
C47 C46 C45 120.0
C47 C46 H46 120.0
C46 C47 H47 120.0
C48 C47 C46 120.0
C48 C47 H47 120.0
C43 C48 N8 118.6(6)
C47 C48 N8 121.1(6)
C47 C48 C43 120.0
N8 C49 H49A 108.7
N8 C49 H49B 108.7
H49A C49 H49B 107.6
C50 C49 N8 114.2(11)
C50 C49 H49A 108.7
C50 C49 H49B 108.7
C51 C50 C49 117.1(11)
C51 C50 C55 120.0
C55 C50 C49 122.9(11)
C50 C51 H51 120.0
C52 C51 C50 120.0
C52 C51 H51 120.0
C51 C52 H52 120.0
C51 C52 C53 120.0
C53 C52 H52 120.0
C52 C53 C54 120.0
C52 C53 C56 122.7(17)
C54 C53 C56 117.3(17)
C53 C54 H54 120.0
C53 C54 C55 120.0
C55 C54 H54 120.0
C50 C55 H55 120.0
C54 C55 C50 120.0
C54 C55 H55 120.0
C53 C56 H56A 109.4
C53 C56 H56B 109.4
H56A C56 H56B 108.0
N9 C56 C53 111.1(19)
N9 C56 H56A 109.4
N9 C56 H56B 109.4
Br9 Pd5 Br10 93.5(3)
N9 Pd5 Br9 177.5(6)
N9 Pd5 Br10 87.3(11)
N9 Pd5 Cl9 161.3(13)
N9 Pd5 Cl10 102.7(14)
N10 Pd5 Br9 86.5(8)
N10 Pd5 Br10 177.2(8)
N10 Pd5 N9 92.8(13)
N10 Pd5 Cl9 68.9(11)
N10 Pd5 Cl10 160.8(10)
Cl10 Pd5 Cl9 94.6(8)
C56 N9 Pd5 108.9(19)
C56 N9 H9 109.9
Pd5 N9 H9 109.9
C57 N9 C56 110(2)
C57 N9 Pd5 108(2)
C57 N9 H9 109.9
Pd5 N10 H10 107.7
C62 N10 Pd5 103.5(18)
C62 N10 H10 107.7
C63 N10 Pd5 128.9(18)
C63 N10 H10 107.7
C63 N10 C62 99.4(18)
C58 C57 N9 124(2)
C58 C57 C62 120.0
C62 C57 N9 116(2)
C57 C58 H58 120.0
C59 C58 C57 120.0
C59 C58 H58 120.0
C58 C59 H59 120.0
C58 C59 C60 120.0
C60 C59 H59 120.0
C59 C60 H60 120.0
C61 C60 C59 120.0
C61 C60 H60 120.0
C60 C61 H61 120.0
C60 C61 C62 120.0
C62 C61 H61 120.0
C57 C62 N10 114.1(19)
C61 C62 N10 124.5(18)
C61 C62 C57 120.0
N10 C63 H63A 108.3
N10 C63 H63B 108.3
N10 C63 C64 116.1(19)
H63A C63 H63B 107.4
C64 C63 H63A 108.3
C64 C63 H63B 108.3
C65 C64 C63 118.3(11)
C65 C64 C69 120.0
C69 C64 C63 121.1(12)
C64 C65 H65 120.0
C66 C65 C64 120.0
C66 C65 H65 120.0
C65 C66 H66 120.0
C67 C66 C65 120.0
C67 C66 H66 120.0
C66 C67 C68 120.0
C66 C67 C70 119.2(11)
C68 C67 C70 120.8(11)
C67 C68 H68 120.0
C69 C68 C67 120.0
C69 C68 H68 120.0
C64 C69 H69 120.0
C68 C69 C64 120.0
C68 C69 H69 120.0
C67 C70 H70A 109.0
C67 C70 H70B 109.0
H70A C70 H70B 107.8
N11 C70 C67 112.9(17)
N11 C70 H70A 109.0
N11 C70 H70B 109.0
Br11 Pd6 Br12 90.1(2)
N11 Pd6 Br11 175.0(5)
N11 Pd6 Br12 94.5(4)
N11 Pd6 Cl11 168.1(7)
N11 Pd6 Cl12 97.6(8)
N12 Pd6 Br11 91.7(4)
N12 Pd6 Br12 172.4(4)
N12 Pd6 N11 84.0(5)
N12 Pd6 Cl11 84.7(7)
N12 Pd6 Cl12 164.2(7)
Cl12 Pd6 Cl11 92.2(7)
C70 N11 Pd6 117.0(13)
C70 N11 H11 107.0
Pd6 N11 H11 107.0
C71 N11 C70 111.7(16)
C71 N11 Pd6 106.7(12)
C71 N11 H11 107.0
Pd6 N12 H12 105.5
C76 N12 Pd6 106.4(8)
C76 N12 H12 105.5
C76 N12 C77 112.9(11)
C77 N12 Pd6 120.0(10)
C77 N12 H12 105.5
C72 C71 N11 122.1(10)
C72 C71 C76 120.0
C76 C71 N11 117.9(10)
C71 C72 H72 120.0
C73 C72 C71 120.0
C73 C72 H72 120.0
C72 C73 H73 120.0
C72 C73 C74 120.0
C74 C73 H73 120.0
C73 C74 H74 120.0
C75 C74 C73 120.0
C75 C74 H74 120.0
C74 C75 H75 120.0
C74 C75 C76 120.0
C76 C75 H75 120.0
C71 C76 N12 118.7(9)
C75 C76 N12 121.2(9)
C75 C76 C71 120.0
N12 C77 H77A 109.1
N12 C77 H77B 109.1
N12 C77 C78 112.5(12)
H77A C77 H77B 107.8
C78 C77 H77A 109.1
C78 C77 H77B 109.1
C79 C78 C77 120.0(9)
C79 C78 C83 120.0
C83 C78 C77 120.0(9)
C78 C79 H79 120.0
C78 C79 C80 120.0
C80 C79 H79 120.0
C79 C80 H80 120.0
C81 C80 C79 120.0
C81 C80 H80 120.0
C80 C81 C82 120.0
C80 C81 C84 118.5(7)
C82 C81 C84 121.4(7)
C81 C82 H82 120.0
C83 C82 C81 120.0
C83 C82 H82 120.0
C78 C83 H83 120.0
C82 C83 C78 120.0
C82 C83 H83 120.0
N7 C84 C81 115.3(9)
N7 C84 H84A 108.5
N7 C84 H84B 108.5
C81 C84 H84A 108.5
C81 C84 H84B 108.5
H84A C84 H84B 107.5
N1S C1S C2S 177.7(14)
C1S C2S H2SA 109.5
C1S C2S H2SB 109.5
C1S C2S H2SC 109.5
H2SA C2S H2SB 109.5
H2SA C2S H2SC 109.5
H2SB C2S H2SC 109.5
N1T C1T C2T 161(4)
C1T C2T H2TA 109.5
C1T C2T H2TB 109.5
C1T C2T H2TC 109.5
H2TA C2T H2TB 109.5
H2TA C2T H2TC 109.5
H2TB C2T H2TC 109.5
N1U C1U C2U 165(5)
C1U C2U H2UA 109.5
C1U C2U H2UB 109.5
C1U C2U H2UC 109.5
H2UA C2U H2UB 109.5
H2UA C2U H2UC 109.5
H2UB C2U H2UC 109.5

loop_
_geom_bond_atom_site_label_1
_geom_bond_atom_site_label_2
_geom_bond_distance
Pd1 Br1 2.4264(14)
Pd1 Br2 2.4249(16)
Pd1 N1 2.049(11)
Pd1 N2 2.065(9)
N1 H1 1.0000
N1 C1 1.460(16)
N1 C42 1.501(15)
N2 H2 1.0000
N2 C6 1.456(16)
N2 C7 1.497(13)
C1 C2 1.41(2)
C1 C6 1.371(17)
C2 H2A 0.9500
C2 C3 1.39(2)
C3 H3 0.9500
C3 C4 1.37(2)
C4 H4 0.9500
C4 C5 1.37(2)
C5 H5 0.9500
C5 C6 1.408(17)
C7 H7A 0.9900
C7 H7B 0.9900
C7 C8 1.501(16)
C8 C9 1.391(17)
C8 C13 1.381(15)
C9 H9A 0.9500
C9 C10 1.369(16)
C10 H10A 0.9500
C10 C11 1.402(16)
C11 C12 1.378(17)
C11 C14 1.510(15)
C12 H12A 0.9500
C12 C13 1.392(16)
C13 H13 0.9500
C14 H14A 0.9900
C14 H14B 0.9900
C14 N3 1.494(13)
Pd2 Br3 2.4237(11)
Pd2 Br4 2.4334(15)
Pd2 N3 2.053(10)
Pd2 N4 2.048(8)
N3 H3A 1.0000
N3 C15 1.484(13)
N4 H4A 1.0000
N4 C20 1.474(15)
N4 C21 1.514(12)
C15 C16 1.360(18)
C15 C20 1.386(16)
C16 H16 0.9500
C16 C17 1.384(19)
C17 H17 0.9500
C17 C18 1.39(2)
C18 H18 0.9500
C18 C19 1.384(19)
C19 H19 0.9500
C19 C20 1.392(15)
C21 H21A 0.9900
C21 H21B 0.9900
C21 C22 1.510(13)
C22 C23 1.368(17)
C22 C27 1.407(17)
C23 H23 0.9500
C23 C24 1.400(15)
C24 H24 0.9500
C24 C25 1.390(18)
C25 C26 1.393(18)
C25 C28 1.496(14)
C26 H26 0.9500
C26 C27 1.387(14)
C27 H27 0.9500
C28 H28A 0.9900
C28 H28B 0.9900
C28 N6 1.508(14)
Pd3 Br5 2.4246(19)
Pd3 Br6 2.4067(17)
Pd3 N5 2.056(11)
Pd3 N6 2.043(11)
N5 H5A 1.0000
N5 C34 1.521(18)
N5 C35 1.490(14)
N6 H6 1.0000
N6 C29 1.459(18)
C29 C30 1.39(2)
C29 C34 1.349(15)
C30 H30 0.9500
C30 C31 1.31(2)
C31 H31 0.9500
C31 C32 1.44(2)
C32 H32 0.9500
C32 C33 1.37(3)
C33 H33 0.9500
C33 C34 1.37(2)
C35 H35A 0.9900
C35 H35B 0.9900
C35 C36 1.534(17)
C36 C37 1.38(2)
C36 C41 1.391(18)
C37 H37 0.9500
C37 C38 1.365(19)
C38 H38 0.9500
C38 C39 1.415(18)
C39 C40 1.370(19)
C39 C42 1.511(16)
C40 H40 0.9500
C40 C41 1.388(18)
C41 H41 0.9500
C42 H42A 0.9900
C42 H42B 0.9900
Pd4 Br7 2.4163(16)
Pd4 Br8 2.4226(17)
Pd4 N7 2.066(9)
Pd4 N8 2.074(10)
N7 H7 1.0000
N7 C43 1.466(11)
N7 C84 1.494(12)
N8 H8 1.0000
N8 C48 1.475(12)
N8 C49 1.498(14)
C43 C44 1.3900
C43 C48 1.3900
C44 H44 0.9500
C44 C45 1.3900
C45 H45 0.9500
C45 C46 1.3900
C46 H46 0.9500
C46 C47 1.3900
C47 H47 0.9500
C47 C48 1.3900
C49 H49A 0.9900
C49 H49B 0.9900
C49 C50 1.48(2)
C50 C51 1.3900
C50 C55 1.3900
C51 H51 0.9500
C51 C52 1.3900
C52 H52 0.9500
C52 C53 1.3900
C53 C54 1.3900
C53 C56 1.54(3)
C54 H54 0.9500
C54 C55 1.3900
C55 H55 0.9500
C56 H56A 0.9900
C56 H56B 0.9900
C56 N9 1.501(16)
Pd5 Br9 2.395(6)
Pd5 Br10 2.575(11)
Pd5 N9 2.05(3)
Pd5 N10 1.82(3)
Pd5 Cl9 2.408(17)
Pd5 Cl10 2.160(17)
N9 H9 1.0000
N9 C57 1.43(3)
N10 H10 1.0000
N10 C62 1.80(3)
N10 C63 1.461(17)
C57 C58 1.3900
C57 C62 1.3900
C58 H58 0.9500
C58 C59 1.3900
C59 H59 0.9500
C59 C60 1.3900
C60 H60 0.9500
C60 C61 1.3900
C61 H61 0.9500
C61 C62 1.3900
C63 H63A 0.9900
C63 H63B 0.9900
C63 C64 1.589(16)
C64 C65 1.3900
C64 C69 1.3900
C65 H65 0.9500
C65 C66 1.3900
C66 H66 0.9500
C66 C67 1.3900
C67 C68 1.3900
C67 C70 1.53(2)
C68 H68 0.9500
C68 C69 1.3900
C69 H69 0.9500
C70 H70A 0.9900
C70 H70B 0.9900
C70 N11 1.500(16)
Pd6 Br11 2.401(4)
Pd6 Br12 2.424(5)
Pd6 N11 2.059(19)
Pd6 N12 2.028(14)
Pd6 Cl11 2.354(17)
Pd6 Cl12 2.320(17)
N11 H11 1.0000
N11 C71 1.414(14)
N12 H12 1.0000
N12 C76 1.418(12)
N12 C77 1.495(13)
C71 C72 1.3900
C71 C76 1.3900
C72 H72 0.9500
C72 C73 1.3900
C73 H73 0.9500
C73 C74 1.3900
C74 H74 0.9500
C74 C75 1.3900
C75 H75 0.9500
C75 C76 1.3900
C77 H77A 0.9900
C77 H77B 0.9900
C77 C78 1.526(16)
C78 C79 1.3900
C78 C83 1.3900
C79 H79 0.9500
C79 C80 1.3900
C80 H80 0.9500
C80 C81 1.3900
C81 C82 1.3900
C81 C84 1.508(14)
C82 H82 0.9500
C82 C83 1.3900
C83 H83 0.9500
C84 H84A 0.9900
C84 H84B 0.9900
N1S C1S 1.132(15)
C1S C2S 1.460(16)
C2S H2SA 0.9800
C2S H2SB 0.9800
C2S H2SC 0.9800
N1T C1T 1.145(18)
C1T C2T 1.472(18)
C2T H2TA 0.9800
C2T H2TB 0.9800
C2T H2TC 0.9800
N1U C1U 1.143(17)
C1U C2U 1.468(18)
C2U H2UA 0.9800
C2U H2UB 0.9800
C2U H2UC 0.9800

loop_
_geom_torsion_atom_site_label_1
_geom_torsion_atom_site_label_2
_geom_torsion_atom_site_label_3
_geom_torsion_atom_site_label_4
_geom_torsion
Pd1 N1 C1 C2 -167.4(11)
Pd1 N1 C1 C6 7.9(13)
Pd1 N1 C42 C39 -48.9(13)
Pd1 N2 C6 C1 -16.1(12)
Pd1 N2 C6 C5 163.6(9)
Pd1 N2 C7 C8 -173.4(8)
N1 C1 C2 C3 175.3(14)
N1 C1 C6 N2 5.8(16)
N1 C1 C6 C5 -173.8(10)
N2 C7 C8 C9 -100.7(12)
N2 C7 C8 C13 73.2(14)
C1 N1 C42 C39 77.0(14)
C1 C2 C3 C4 -2(3)
C2 C1 C6 N2 -178.7(11)
C2 C1 C6 C5 1.6(18)
C2 C3 C4 C5 3(3)
C3 C4 C5 C6 -2(2)
C4 C5 C6 N2 179.7(12)
C4 C5 C6 C1 -0.6(19)
C6 N2 C7 C8 64.1(13)
C6 C1 C2 C3 0(2)
C7 N2 C6 C1 109.1(11)
C7 N2 C6 C5 -71.3(13)
C7 C8 C9 C10 176.0(10)
C7 C8 C13 C12 -177.2(10)
C8 C9 C10 C11 0.2(17)
C9 C8 C13 C12 -3.2(17)
C9 C10 C11 C12 -1.2(16)
C9 C10 C11 C14 179.3(10)
C10 C11 C12 C13 0.0(17)
C10 C11 C14 N3 -84.6(13)
C11 C12 C13 C8 2.2(17)
C11 C14 N3 Pd2 -54.1(11)
C11 C14 N3 C15 73.8(13)
C12 C11 C14 N3 95.8(12)
C13 C8 C9 C10 2.0(17)
C14 C11 C12 C13 179.6(10)
C14 N3 C15 C16 61.9(13)
C14 N3 C15 C20 -121.4(11)
Pd2 N3 C15 C16 -165.7(9)
Pd2 N3 C15 C20 11.0(11)
Pd2 N4 C20 C15 -18.9(11)
Pd2 N4 C20 C19 157.5(8)
Pd2 N4 C21 C22 -171.1(8)
N3 C15 C16 C17 173.3(10)
N3 C15 C20 N4 5.4(13)
N3 C15 C20 C19 -171.0(9)
N4 C21 C22 C23 -93.2(12)
N4 C21 C22 C27 81.8(13)
C15 C16 C17 C18 -0.4(18)
C16 C15 C20 N4 -177.8(9)
C16 C15 C20 C19 5.8(16)
C16 C17 C18 C19 1.7(19)
C17 C18 C19 C20 0.7(17)
C18 C19 C20 N4 179.3(10)
C18 C19 C20 C15 -4.4(16)
C20 N4 C21 C22 66.2(12)
C20 C15 C16 C17 -3.3(17)
C21 N4 C20 C15 106.3(10)
C21 N4 C20 C19 -77.3(12)
C21 C22 C23 C24 175.6(10)
C21 C22 C27 C26 -176.4(10)
C22 C23 C24 C25 0.6(18)
C23 C22 C27 C26 -1.3(17)
C23 C24 C25 C26 -1.0(18)
C23 C24 C25 C28 178.8(11)
C24 C25 C26 C27 0.3(18)
C24 C25 C28 N6 -73.9(16)
C25 C26 C27 C22 0.9(18)
C25 C28 N6 Pd3 -52.7(15)
C25 C28 N6 C29 76.8(14)
C26 C25 C28 N6 105.9(14)
C27 C22 C23 C24 0.6(17)
C28 C25 C26 C27 -179.5(11)
C28 N6 C29 C30 58.3(13)
C28 N6 C29 C34 -126.3(11)
Pd3 N5 C34 C29 -15.8(11)
Pd3 N5 C34 C33 165.9(9)
Pd3 N5 C35 C36 -162.8(10)
Pd3 N6 C29 C30 -167.8(9)
Pd3 N6 C29 C34 7.7(11)
N5 C35 C36 C37 -99.0(15)
N5 C35 C36 C41 83.4(16)
N6 C29 C30 C31 176.0(12)
N6 C29 C34 N5 5.7(14)
N6 C29 C34 C33 -176.1(11)
C29 C30 C31 C32 1(2)
C30 C29 C34 N5 -178.7(10)
C30 C29 C34 C33 -0.5(17)
C30 C31 C32 C33 -2(2)
C31 C32 C33 C34 2(2)
C32 C33 C34 N5 177.6(12)
C32 C33 C34 C29 -1(2)
C34 N5 C35 C36 77.6(14)
C34 C29 C30 C31 0.5(19)
C35 N5 C34 C29 104.2(11)
C35 N5 C34 C33 -74.1(13)
C35 C36 C37 C38 -177.3(12)
C35 C36 C41 C40 177.6(11)
C36 C37 C38 C39 -1(2)
C37 C36 C41 C40 -0.2(19)
C37 C38 C39 C40 0.8(19)
C37 C38 C39 C42 177.1(12)
C38 C39 C40 C41 -0.7(18)
C38 C39 C42 N1 -83.9(15)
C39 C40 C41 C36 0.4(19)
C40 C39 C42 N1 92.3(14)
C41 C36 C37 C38 0.3(19)
C42 N1 C1 C2 62.4(15)
C42 N1 C1 C6 -122.3(12)
C42 C39 C40 C41 -177.1(11)
Pd4 N7 C43 C44 -161.9(5)
Pd4 N7 C43 C48 18.1(8)
Pd4 N7 C84 C81 173.9(7)
Pd4 N8 C48 C43 -10.0(10)
Pd4 N8 C48 C47 164.3(5)
Pd4 N8 C49 C50 46.8(16)
N7 C43 C44 C45 180.0(9)
N7 C43 C48 N8 -5.6(10)
N7 C43 C48 C47 180.0(9)
N8 C49 C50 C51 -87.9(13)
N8 C49 C50 C55 91.2(14)
C43 N7 C84 C81 -63.0(12)
C43 C44 C45 C46 0.0
C44 C43 C48 N8 174.4(10)
C44 C43 C48 C47 0.0
C44 C45 C46 C47 0.0
C45 C46 C47 C48 0.0
C46 C47 C48 N8 -174.2(10)
C46 C47 C48 C43 0.0
C48 N8 C49 C50 -76.1(15)
C48 C43 C44 C45 0.0
C49 N8 C48 C43 116.7(10)
C49 N8 C48 C47 -69.0(13)
C49 C50 C51 C52 179.2(10)
C49 C50 C55 C54 -179.1(10)
C50 C51 C52 C53 0.0
C51 C50 C55 C54 0.0
C51 C52 C53 C54 0.0
C51 C52 C53 C56 177.7(13)
C52 C53 C54 C55 0.0
C52 C53 C56 N9 -77(3)
C53 C54 C55 C50 0.0
C53 C56 N9 Pd5 178.9(19)
C53 C56 N9 C57 -63(4)
C54 C53 C56 N9 101(3)
C55 C50 C51 C52 0.0
C56 C53 C54 C55 -177.8(12)
C56 N9 C57 C58 84(3)
C56 N9 C57 C62 -96(3)
Pd5 N9 C57 C58 -157.5(12)
Pd5 N9 C57 C62 23(2)
Pd5 N10 C62 C57 -4.1(16)
Pd5 N10 C62 C61 162.3(11)
Pd5 N10 C63 C64 26(3)
Br9 Pd5 N10 C62 -164.4(12)
Br9 Pd5 N10 C63 81(2)
N9 Pd5 N10 C62 13.1(13)
N9 Pd5 N10 C63 -101(2)
N9 C57 C58 C59 -180(2)
N9 C57 C62 N10 -13.4(18)
N9 C57 C62 C61 179.5(18)
N10 C63 C64 C65 -73(2)
N10 C63 C64 C69 98(2)
C57 C58 C59 C60 0.0
C58 C57 C62 N10 167.0(15)
C58 C57 C62 C61 0.0
C58 C59 C60 C61 0.0
C59 C60 C61 C62 0.0
C60 C61 C62 N10 -165.6(18)
C60 C61 C62 C57 0.0
C62 N10 C63 C64 -90(2)
C62 C57 C58 C59 0.0
C63 N10 C62 C57 129.8(15)
C63 N10 C62 C61 -63.8(19)
C63 C64 C65 C66 171.5(19)
C63 C64 C69 C68 -171.3(19)
C64 C65 C66 C67 0.0
C65 C64 C69 C68 0.0
C65 C66 C67 C68 0.0
C65 C66 C67 C70 -177.0(19)
C66 C67 C68 C69 0.0
C66 C67 C70 N11 -79(2)
C67 C68 C69 C64 0.0
C67 C70 N11 Pd6 -64.8(18)
C67 C70 N11 C71 171.8(13)
C68 C67 C70 N11 104.3(18)
C69 C64 C65 C66 0.0
C70 C67 C68 C69 177(2)
C70 N11 C71 C72 -67.5(16)
C70 N11 C71 C76 115.1(14)
Pd6 N11 C71 C72 163.4(6)
Pd6 N11 C71 C76 -14.0(14)
Pd6 N12 C76 C71 20.9(10)
Pd6 N12 C76 C75 -161.3(5)
Pd6 N12 C77 C78 -65.4(15)
N11 C71 C72 C73 -177.3(13)
N11 C71 C76 N12 -4.7(14)
N11 C71 C76 C75 177.4(12)
N12 C77 C78 C79 -87.8(13)
N12 C77 C78 C83 92.5(13)
C71 C72 C73 C74 0.0
C72 C71 C76 N12 177.9(10)
C72 C71 C76 C75 0.0
C72 C73 C74 C75 0.0
C73 C74 C75 C76 0.0
C74 C75 C76 N12 -177.8(10)
C74 C75 C76 C71 0.0
C76 N12 C77 C78 61.3(17)
C76 C71 C72 C73 0.0
C77 N12 C76 C71 -112.8(12)
C77 N12 C76 C75 65.0(14)
C77 C78 C79 C80 -179.7(9)
C77 C78 C83 C82 179.7(9)
C78 C79 C80 C81 0.0
C79 C78 C83 C82 0.0
C79 C80 C81 C82 0.0
C79 C80 C81 C84 178.3(8)
C80 C81 C82 C83 0.0
C80 C81 C84 N7 -77.3(11)
C81 C82 C83 C78 0.0
C82 C81 C84 N7 101.0(10)
C83 C78 C79 C80 0.0
C84 N7 C43 C44 72.2(10)
C84 N7 C43 C48 -107.8(9)
C84 C81 C82 C83 -178.3(9)
Cl9 Pd5 N10 C62 -162.9(16)
Cl9 Pd5 N10 C63 83(2)
Cl10 Pd5 N10 C62 -131(3)
Cl10 Pd5 N10 C63 115(3)
